data_4020153
loop_
_publ_author_name
'Yun Ma'
'Emil Lobkovsky'
'David B. Collum'

_journal_name_full 'Journal of Organic Chemistry'
_journal_page_first 2335
_journal_page_last 2337
_journal_paper_doi 10.1021/jo0480895
_journal_volume 70
_journal_year 2005
_chemical_formula_sum 'C17 H25 B F3 N'
_chemical_formula_weight 311.19
_space_group_IT_number 19
_symmetry_cell_setting orthorhombic
_symmetry_space_group_name_Hall 'P 2ac 2ab'
_symmetry_space_group_name_H-M 'P 21 21 21'
_atom_sites_solution_hydrogens difmap
_atom_sites_solution_primary direct
_atom_sites_solution_secondary difmap
_cell_angle_alpha 90.00
_cell_angle_beta 90.00
_cell_angle_gamma 90.00
_cell_formula_units_Z 4
_cell_length_a 7.8196(9)
_cell_length_b 11.4374(12)
_cell_length_c 19.142(2)
_cell_measurement_reflns_used ?
_cell_measurement_temperature 173(2)
_cell_measurement_theta_max ?
_cell_measurement_theta_min ?
_cell_volume 1712.0(3)
_diffrn_ambient_temperature 173(2)
_diffrn_detector_area_resol_mean ?
_diffrn_measurement_device_type 'Bruker 1K CCD area detector'
_diffrn_measurement_method '0.3 deg. omega scans'
_diffrn_radiation_monochromator graphite
_diffrn_radiation_source 'fine-focus sealed tube'
_diffrn_radiation_type MoK\a
_diffrn_radiation_wavelength 0.71073
_diffrn_reflns_av_R_equivalents 0.0234
_diffrn_reflns_av_sigmaI/netI 0.0505
_diffrn_reflns_limit_h_max 9
_diffrn_reflns_limit_h_min -6
_diffrn_reflns_limit_k_max 4
_diffrn_reflns_limit_k_min -14
_diffrn_reflns_limit_l_max 23
_diffrn_reflns_limit_l_min -20
_diffrn_reflns_number 4299
_diffrn_reflns_theta_max 26.37
_diffrn_reflns_theta_min 2.78
_diffrn_standards_decay_% ?
_diffrn_standards_interval_count ?
_diffrn_standards_interval_time ?
_diffrn_standards_number ?
_exptl_absorpt_coefficient_mu 0.092
_exptl_absorpt_correction_T_max 0.9731
_exptl_absorpt_correction_T_min 0.9643
_exptl_absorpt_correction_type 'semiempirical by SADABS'
_exptl_absorpt_process_details ?
_exptl_crystal_colour colorless
_exptl_crystal_density_diffrn 1.207
_exptl_crystal_density_meas ?
_exptl_crystal_density_method 'not measured'
_exptl_crystal_description block
_exptl_crystal_F_000 664
_exptl_crystal_size_max 0.40
_exptl_crystal_size_mid 0.30
_exptl_crystal_size_min 0.30
_refine_ls_abs_structure_details 'Flack H D (1983), Acta Cryst. A39, 876-881'
_refine_ls_abs_structure_Flack -0.4(8)
_refine_ls_extinction_coef ?
_refine_ls_extinction_method none
_refine_ls_goodness_of_fit_ref 0.971
_refine_ls_hydrogen_treatment isotropic
_refine_ls_matrix_type full
_refine_ls_number_parameters 299
_refine_ls_number_reflns 3290
_refine_ls_number_restraints 0
_refine_ls_restrained_S_all 0.971
_refine_ls_R_factor_all 0.0673
_refine_ls_R_factor_gt 0.0432
_refine_ls_shift/su_max 0.216
_refine_ls_shift/su_mean 0.020
_refine_ls_structure_factor_coef Fsqd
_refine_ls_weighting_details 'calc w=1/[\s^2^(Fo^2^)+(0.0572P)^2^+0.0000P] where P=(Fo^2^+2Fc^2^)/3'
_refine_ls_weighting_scheme calc
_refine_ls_wR_factor_gt 0.0924
_refine_ls_wR_factor_ref 0.1043
_reflns_number_gt 2544
_reflns_number_total 3290
_reflns_threshold_expression >2sigma(I)
_cod_depositor_comments
;
The following automatic conversions were performed:
'_symmetry_cell_setting' value 'Orthorhombic' changed to 'orthorhombic'
according to '/home/saulius/struct/CIF-dictionaries/cif_core.dic'
dictionary named 'cif_core.dic' version 2.4.1 from 2010-06-29.

Automatic conversion script
Id: cif_fix_enum 1527 2010-12-29 10:47:43Z saulius 
;
_cod_database_code 4020153

loop_
_symmetry_equiv_pos_as_xyz
'x, y, z'
'-x+1/2, -y, z+1/2'
'-x, y+1/2, -z+1/2'
'x+1/2, -y+1/2, -z'

loop_
_atom_site_label
_atom_site_type_symbol
_atom_site_fract_x
_atom_site_fract_y
_atom_site_fract_z
_atom_site_U_iso_or_equiv
_atom_site_adp_type
_atom_site_occupancy
_atom_site_symmetry_multiplicity
_atom_site_calc_flag
_atom_site_refinement_flags
_atom_site_disorder_assembly
_atom_site_disorder_group
F1 F 0.78850(18) 0.20751(17) 0.77126(9) 0.0642(5) Uani 1 1 d . . .
F2 F 0.93310(18) 0.34426(13) 0.83106(9) 0.0545(5) Uani 1 1 d . . .
F3 F 0.87554(17) 0.16897(13) 0.88134(8) 0.0481(4) Uani 1 1 d . . .
N1 N 1.0899(2) 0.17250(16) 0.79063(9) 0.0287(4) Uani 1 1 d . . .
C1 C 1.2347(3) 0.17975(19) 0.82289(12) 0.0277(5) Uani 1 1 d . . .
C2 C 1.3961(3) 0.1221(2) 0.79803(14) 0.0364(6) Uani 1 1 d . . .
H2B H 1.383(3) 0.089(2) 0.7513(15) 0.037(7) Uiso 1 1 d . . .
H2A H 1.487(3) 0.183(2) 0.7960(12) 0.035(6) Uiso 1 1 d . . .
C3 C 1.4544(3) 0.0280(2) 0.85075(16) 0.0409(6) Uani 1 1 d . . .
H3 H 1.572(3) 0.006(2) 0.8370(13) 0.040(7) Uiso 1 1 d . . .
C4 C 1.4679(3) 0.0819(3) 0.92343(16) 0.0413(7) Uani 1 1 d . . .
H4A H 1.482(3) 0.022(2) 0.9572(15) 0.037(7) Uiso 1 1 d . . .
H4B H 1.567(3) 0.133(2) 0.9263(13) 0.040(7) Uiso 1 1 d . . .
C5 C 1.3078(3) 0.1473(2) 0.94585(15) 0.0359(6) Uani 1 1 d . . .
H5B H 1.211(3) 0.094(2) 0.9527(13) 0.036(6) Uiso 1 1 d . . .
H5A H 1.325(3) 0.182(2) 0.9931(15) 0.047(7) Uiso 1 1 d . . .
C6 C 1.2532(3) 0.2410(2) 0.89169(12) 0.0286(5) Uani 1 1 d . . .
H6A H 1.144(3) 0.2706(18) 0.9059(10) 0.021(5) Uiso 1 1 d . . .
C7 C 1.3800(3) 0.3459(2) 0.88686(13) 0.0331(5) Uani 1 1 d . . .
H7 H 1.492(3) 0.3139(19) 0.8836(12) 0.030(6) Uiso 1 1 d . . .
C8 C 1.3680(6) 0.4189(3) 0.95310(19) 0.0603(9) Uani 1 1 d . . .
H8C H 1.455(4) 0.482(3) 0.9540(15) 0.053(8) Uiso 1 1 d . . .
H8B H 1.257(6) 0.455(3) 0.957(2) 0.097(14) Uiso 1 1 d . . .
H8A H 1.397(5) 0.372(3) 0.993(2) 0.094(13) Uiso 1 1 d . . .
C9 C 1.3443(4) 0.4212(3) 0.8234(2) 0.0523(8) Uani 1 1 d . . .
H9B H 1.235(4) 0.448(2) 0.8263(15) 0.056(9) Uiso 1 1 d . . .
H9A H 1.421(4) 0.494(3) 0.8223(16) 0.065(9) Uiso 1 1 d . . .
H9C H 1.366(4) 0.377(3) 0.7768(19) 0.068(10) Uiso 1 1 d . . .
C10 C 1.3370(4) -0.0782(3) 0.8493(2) 0.0548(8) Uani 1 1 d . . .
H10C H 1.216(4) -0.054(2) 0.8654(15) 0.055(8) Uiso 1 1 d . . .
H10B H 1.332(4) -0.115(3) 0.803(2) 0.077(11) Uiso 1 1 d . . .
H10A H 1.383(4) -0.139(3) 0.8816(17) 0.067(9) Uiso 1 1 d . . .
C11 C 1.0765(4) 0.1055(2) 0.72444(14) 0.0363(6) Uani 1 1 d . . .
H11B H 0.959(4) 0.086(2) 0.7161(14) 0.046(7) Uiso 1 1 d . . .
H11A H 1.136(3) 0.036(2) 0.7303(14) 0.041(7) Uiso 1 1 d . . .
C12 C 1.1380(3) 0.1718(2) 0.66090(12) 0.0320(5) Uani 1 1 d . . .
C13 C 1.1174(3) 0.2919(2) 0.65439(15) 0.0377(6) Uani 1 1 d . . .
H13 H 1.068(3) 0.333(2) 0.6911(14) 0.037(7) Uiso 1 1 d . . .
C14 C 1.1698(3) 0.3494(2) 0.59454(14) 0.0412(6) Uani 1 1 d . . .
H14 H 1.154(3) 0.434(2) 0.5924(14) 0.049(8) Uiso 1 1 d . . .
C15 C 1.2427(4) 0.2880(2) 0.54040(15) 0.0469(7) Uani 1 1 d . . .
H15 H 1.275(4) 0.329(3) 0.4986(16) 0.066(9) Uiso 1 1 d . . .
C16 C 1.2634(4) 0.1689(3) 0.54637(16) 0.0533(7) Uani 1 1 d . . .
H16 H 1.323(3) 0.125(2) 0.5115(14) 0.042(7) Uiso 1 1 d . . .
C17 C 1.2112(4) 0.1108(2) 0.60657(14) 0.0440(7) Uani 1 1 d . . .
H17 H 1.229(4) 0.033(3) 0.6091(15) 0.052(8) Uiso 1 1 d . . .
B1 B 0.9130(3) 0.2268(3) 0.82057(17) 0.0386(7) Uani 1 1 d . . .
